data_7227889
loop_
_publ_author_name
'Ito, Suguru'
'Taguchi, Tomohiro'
'Yamada, Takeshi'
'Ubukata, Takashi'
'Yamaguchi, Yoshitaka'
'Asami, Masatoshi'

_publ_section_title
;
 Indolylbenzothiadiazoles with varying substituents on the indole ring: a
 systematic study on the self-recovering mechanochromic luminescence
;
_journal_issue 28
_journal_name_full 'RSC Adv.'
_journal_page_first 16953
_journal_paper_doi 10.1039/C7RA01006K
_journal_volume 7
_journal_year 2017
_chemical_formula_moiety 'C22 H23 N3 O2 S'
_chemical_formula_sum 'C22 H23 N3 O2 S'
_chemical_formula_weight 393.50
_chemical_name_systematic 'tert-Butyl 2-(2,1,3-benzothiadiazol-4-yl)-3-isopropyl-1H-indole-1-carboxylate'
_chemical_temperature_decomposition_gt 418
_space_group_crystal_system triclinic
_space_group_IT_number 2
_space_group_name_Hall '-P 1'
_space_group_name_H-M_alt 'P -1'
_symmetry_space_group_name_Hall '-P 1'
_symmetry_space_group_name_H-M 'P -1'
_atom_sites_solution_hydrogens geom
_atom_sites_solution_primary direct
_atom_sites_solution_secondary difmap
_audit_update_record
;
2016-12-19 deposited with the CCDC.
2017-03-10 downloaded from the CCDC.
;
_cell_angle_alpha 84.707(12)
_cell_angle_beta 69.198(7)
_cell_angle_gamma 77.736(12)
_cell_formula_units_Z 2
_cell_length_a 9.3836
_cell_length_b 9.5084(5)
_cell_length_c 12.6685(3)
_cell_measurement_reflns_used 3138
_cell_measurement_temperature 223
_cell_measurement_theta_max 30.36
_cell_measurement_theta_min 1.72
_cell_volume 1032.35(9)
_computing_cell_refinement CrystalClear
_computing_data_collection 'CrystalClear (Rigaku Inc., 2007)'
_computing_data_reduction CrystalClear
_computing_molecular_graphics 'CrystalStructure 4.2.1'
_computing_publication_material 'CrystalStructure 4.2.1 (Rigaku, 2016)'
_computing_structure_refinement 'SHELXL Version 2014/7 (Sheldrick, 2008)'
_computing_structure_solution 'SIR2011 (Burla, et al., 2012)'
_diffrn_ambient_temperature 223
_diffrn_detector_area_resol_mean 7.314
_diffrn_measured_fraction_theta_full 0.945
_diffrn_measured_fraction_theta_max 0.948
_diffrn_measurement_device_type 'Rigaku Mercury70'
_diffrn_measurement_method \w
_diffrn_radiation_type 'Mo K\a'
_diffrn_radiation_wavelength 0.71075
_diffrn_reflns_av_R_equivalents 0.0196
_diffrn_reflns_Laue_measured_fraction_full 0.945
_diffrn_reflns_Laue_measured_fraction_max 0.948
_diffrn_reflns_limit_h_max 7
_diffrn_reflns_limit_h_min -12
_diffrn_reflns_limit_k_max 8
_diffrn_reflns_limit_k_min -12
_diffrn_reflns_limit_l_max 16
_diffrn_reflns_limit_l_min -16
_diffrn_reflns_number 7509
_diffrn_reflns_point_group_measured_fraction_full 0.945
_diffrn_reflns_point_group_measured_fraction_max 0.948
_diffrn_reflns_theta_full 25.242
_diffrn_reflns_theta_max 27.500
_diffrn_reflns_theta_min 4.388
_diffrn_standards_number 0
_exptl_absorpt_coefficient_mu 0.179
_exptl_absorpt_correction_T_max 0.898
_exptl_absorpt_correction_T_min 0.859
_exptl_absorpt_correction_type numerical
_exptl_absorpt_process_details 'NUMABS (Rigaku, 1999)'
_exptl_crystal_colour yellow
_exptl_crystal_density_diffrn 1.266
_exptl_crystal_density_method 'not measured'
_exptl_crystal_description prism
_exptl_crystal_F_000 416.00
_exptl_crystal_preparation ', Luminescent'
_exptl_crystal_recrystallization_method 'Re-crystallisation from solvent: hexane/diethyl ether'
_exptl_crystal_size_max 0.600
_exptl_crystal_size_mid 0.600
_exptl_crystal_size_min 0.600
_refine_diff_density_max 0.21
_refine_diff_density_min -0.44
_refine_ls_extinction_method none
_refine_ls_goodness_of_fit_ref 1.034
_refine_ls_hydrogen_treatment constr
_refine_ls_number_parameters 253
_refine_ls_number_reflns 4499
_refine_ls_number_restraints 0
_refine_ls_R_factor_all 0.0509
_refine_ls_R_factor_gt 0.0455
_refine_ls_shift/su_max 0.000
_refine_ls_structure_factor_coef Fsqd
_refine_ls_weighting_details 'w = 1/[\s^2^(Fo^2^)+(0.0566P)^2^+0.3500P] where P=(Fo^2^+2Fc^2^)/3'
_refine_ls_weighting_scheme calc
_refine_ls_wR_factor_gt 0.1187
_refine_ls_wR_factor_ref 0.1229
_reflns_Friedel_coverage 0.000
_reflns_number_gt 3999
_reflns_number_total 4499
_reflns_threshold_expression F^2^>2.0\s(F^2^)
_cod_data_source_file c7ra01006k2.cif
_cod_data_source_block TMCA213
_cod_depositor_comments
;
The following automatic conversions were performed:

'_chemical_melting_point' tag was changed to
'_chemical_temperature_decomposition_gt' since the value was
specified as 'more than' ('>') a certain temperature. The value '>418
(decomposed)' was changed to '418' - it should be numeric and without
a unit designator.

Automatic conversion script
Id: cif_fix_values 4973 2017-02-22 13:04:09Z antanas 
;
_cod_database_code 7227889

loop_
_space_group_symop_id
_space_group_symop_operation_xyz
1 +X,+Y,+Z
2 -X,-Y,-Z

loop_
_atom_site_label
_atom_site_type_symbol
_atom_site_fract_x
_atom_site_fract_y
_atom_site_fract_z
_atom_site_U_iso_or_equiv
_atom_site_adp_type
_atom_site_occupancy
_atom_site_site_symmetry_order
_atom_site_calc_flag
_atom_site_refinement_flags_posn
_atom_site_refinement_flags_adp
S1 S 0.41078(5) 0.90010(5) 0.90581(3) 0.04919(15) Uani 1 1 d . .
O1 O 0.50866(12) 0.83315(11) 1.28845(10) 0.0391(3) Uani 1 1 d . .
O2 O 0.32595(11) 0.74359(10) 1.25236(9) 0.0331(2) Uani 1 1 d . .
N1 N 0.27455(12) 0.97496(11) 1.29954(9) 0.0273(2) Uani 1 1 d . .
N2 N 0.34017(15) 0.95227(13) 1.03525(10) 0.0366(3) Uani 1 1 d . .
N3 N 0.2760(2) 0.82249(17) 0.90111(12) 0.0515(4) Uani 1 1 d . .
C1 C 0.27412(15) 1.08207(13) 1.36909(11) 0.0272(3) Uani 1 1 d . .
C2 C 0.38220(16) 1.09420(15) 1.41836(12) 0.0328(3) Uani 1 1 d . .
H2 H 0.4764 1.0276 1.4036 0.039 Uiso 1 1 calc R U
C3 C 0.34520(18) 1.20827(15) 1.49000(13) 0.0373(3) Uani 1 1 d . .
H3 H 0.4156 1.2190 1.5247 0.045 Uiso 1 1 calc R U
C4 C 0.2061(2) 1.30728(16) 1.51182(13) 0.0403(3) Uani 1 1 d . .
H4 H 0.1835 1.3825 1.5620 0.048 Uiso 1 1 calc R U
C5 C 0.10090(18) 1.29680(15) 1.46090(13) 0.0371(3) Uani 1 1 d . .
H5 H 0.0081 1.3652 1.4750 0.044 Uiso 1 1 calc R U
C6 C 0.13467(15) 1.18259(14) 1.38790(11) 0.0291(3) Uani 1 1 d . .
C7 C 0.05130(15) 1.13899(14) 1.32383(11) 0.0295(3) Uani 1 1 d . .
C8 C 0.13592(14) 1.01270(14) 1.27367(11) 0.0274(3) Uani 1 1 d . .
C9 C 0.10034(15) 0.93209(14) 1.19526(11) 0.0290(3) Uani 1 1 d . .
C10 C -0.03669(17) 0.88395(16) 1.22530(14) 0.0380(3) Uani 1 1 d . .
H10 H -0.1075 0.8984 1.2994 0.046 Uiso 1 1 calc R U
C11 C -0.0755(2) 0.8128(2) 1.14815(17) 0.0508(4) Uani 1 1 d . .
H11 H -0.1713 0.7825 1.1727 0.061 Uiso 1 1 calc R U
C12 C 0.0217(2) 0.7875(2) 1.04017(17) 0.0529(4) Uani 1 1 d . .
H12 H -0.0050 0.7393 0.9905 0.063 Uiso 1 1 calc R U
C13 C 0.1647(2) 0.83606(17) 1.00456(13) 0.0408(3) Uani 1 1 d . .
C14 C 0.20302(16) 0.90948(14) 1.08151(12) 0.0309(3) Uani 1 1 d . .
C15 C -0.09405(16) 1.22417(15) 1.30690(13) 0.0350(3) Uani 1 1 d . .
H15 H -0.1185 1.1701 1.2545 0.042 Uiso 1 1 calc R U
C16 C -0.06690(19) 1.37070(17) 1.25116(15) 0.0433(4) Uani 1 1 d . .
H16A H -0.1616 1.4239 1.2410 0.052 Uiso 1 1 calc R U
H16B H -0.0374 1.4245 1.2990 0.052 Uiso 1 1 calc R U
H16C H 0.0156 1.3565 1.1783 0.052 Uiso 1 1 calc R U
C17 C -0.23242(19) 1.2396(2) 1.41727(16) 0.0542(5) Uani 1 1 d . .
H17A H -0.3238 1.2948 1.4034 0.065 Uiso 1 1 calc R U
H17B H -0.2513 1.1449 1.4469 0.065 Uiso 1 1 calc R U
H17C H -0.2101 1.2888 1.4717 0.065 Uiso 1 1 calc R U
C18 C 0.38331(15) 0.84548(13) 1.27933(11) 0.0282(3) Uani 1 1 d . .
C19 C 0.42397(18) 0.59920(14) 1.21711(14) 0.0389(3) Uani 1 1 d . .
C20 C 0.5600(2) 0.6134(2) 1.11078(16) 0.0599(5) Uani 1 1 d . .
H20A H 0.6233 0.5189 1.0883 0.072 Uiso 1 1 calc R U
H20B H 0.5221 0.6562 1.0509 0.072 Uiso 1 1 calc R U
H20C H 0.6221 0.6743 1.1248 0.072 Uiso 1 1 calc R U
C21 C 0.3099(3) 0.52292(19) 1.1968(2) 0.0633(6) Uani 1 1 d . .
H21A H 0.3609 0.4254 1.1729 0.076 Uiso 1 1 calc R U
H21B H 0.2222 0.5203 1.2661 0.076 Uiso 1 1 calc R U
H21C H 0.2737 0.5743 1.1385 0.076 Uiso 1 1 calc R U
C22 C 0.4751(2) 0.52576(17) 1.31219(16) 0.0531(4) Uani 1 1 d . .
H22A H 0.5388 0.4319 1.2882 0.064 Uiso 1 1 calc R U
H22B H 0.5349 0.5838 1.3321 0.064 Uiso 1 1 calc R U
H22C H 0.3844 0.5144 1.3774 0.064 Uiso 1 1 calc R U

loop_
_atom_site_aniso_label
_atom_site_aniso_U_11
_atom_site_aniso_U_22
_atom_site_aniso_U_33
_atom_site_aniso_U_23
_atom_site_aniso_U_13
_atom_site_aniso_U_12
S1 0.0580(3) 0.0553(3) 0.0281(2) -0.00154(16) -0.00618(18) -0.0127(2)
O1 0.0308(5) 0.0369(5) 0.0518(6) -0.0080(4) -0.0200(5) 0.0019(4)
O2 0.0347(5) 0.0253(4) 0.0419(6) -0.0057(4) -0.0182(4) -0.0006(4)
N1 0.0274(5) 0.0265(5) 0.0306(6) -0.0040(4) -0.0140(4) -0.0020(4)
N2 0.0385(6) 0.0401(6) 0.0306(6) -0.0003(5) -0.0095(5) -0.0106(5)
N3 0.0692(10) 0.0542(8) 0.0339(7) -0.0068(6) -0.0217(7) -0.0090(7)
C1 0.0310(6) 0.0258(6) 0.0267(6) -0.0010(5) -0.0124(5) -0.0047(5)
C2 0.0351(7) 0.0324(6) 0.0364(7) -0.0003(5) -0.0195(6) -0.0054(5)
C3 0.0475(8) 0.0368(7) 0.0382(8) -0.0007(6) -0.0255(7) -0.0116(6)
C4 0.0547(9) 0.0334(7) 0.0362(8) -0.0079(6) -0.0200(7) -0.0053(6)
C5 0.0421(8) 0.0320(7) 0.0360(7) -0.0068(6) -0.0155(6) 0.0012(6)
C6 0.0314(6) 0.0287(6) 0.0276(6) -0.0017(5) -0.0119(5) -0.0028(5)
C7 0.0270(6) 0.0308(6) 0.0305(7) -0.0014(5) -0.0113(5) -0.0026(5)
C8 0.0254(6) 0.0307(6) 0.0272(6) -0.0004(5) -0.0109(5) -0.0047(5)
C9 0.0292(6) 0.0296(6) 0.0308(7) -0.0010(5) -0.0142(5) -0.0041(5)
C10 0.0317(7) 0.0417(8) 0.0428(8) -0.0026(6) -0.0128(6) -0.0107(6)
C11 0.0432(9) 0.0562(10) 0.0640(11) -0.0066(8) -0.0247(8) -0.0194(7)
C12 0.0602(11) 0.0570(10) 0.0577(11) -0.0104(8) -0.0336(9) -0.0182(8)
C13 0.0523(9) 0.0407(8) 0.0361(8) -0.0039(6) -0.0234(7) -0.0077(7)
C14 0.0344(7) 0.0302(6) 0.0309(7) 0.0010(5) -0.0155(5) -0.0054(5)
C15 0.0291(7) 0.0362(7) 0.0399(8) -0.0025(6) -0.0161(6) 0.0013(5)
C16 0.0447(8) 0.0394(8) 0.0465(9) 0.0012(6) -0.0221(7) 0.0003(6)
C17 0.0301(8) 0.0666(11) 0.0540(10) 0.0048(8) -0.0086(7) 0.0027(7)
C18 0.0291(6) 0.0277(6) 0.0269(6) -0.0019(5) -0.0108(5) -0.0011(5)
C19 0.0456(8) 0.0259(6) 0.0441(8) -0.0075(6) -0.0187(7) 0.0041(6)
C20 0.0680(12) 0.0489(10) 0.0457(10) -0.0127(8) -0.0052(9) 0.0044(9)
C21 0.0762(13) 0.0349(8) 0.0926(16) -0.0149(9) -0.0456(12) -0.0053(8)
C22 0.0680(11) 0.0342(8) 0.0552(11) 0.0019(7) -0.0284(9) 0.0053(7)

loop_
_atom_type_symbol
_atom_type_description
_atom_type_scat_dispersion_real
_atom_type_scat_dispersion_imag
_atom_type_scat_source
C C 0.0033 0.0016
;
International Tables for Crystallography
(Vol. C, Tables 4.2.6.8 and 6.1.1.4)
;
H H 0.0000 0.0000
;
International Tables for Crystallography
(Vol. C, Table 6.1.1.4)
;
N N 0.0061 0.0033
;
International Tables for Crystallography
(Vol. C, Tables 4.2.6.8 and 6.1.1.4)
;
O O 0.0106 0.0060
;
International Tables for Crystallography
(Vol. C, Tables 4.2.6.8 and 6.1.1.4)
;
S S 0.1246 0.1234
;
International Tables for Crystallography
(Vol. C, Tables 4.2.6.8 and 6.1.1.4)
;

loop_
_geom_angle_atom_site_label_1
_geom_angle_atom_site_label_2
_geom_angle_atom_site_label_3
_geom_angle
N3 S1 N2 100.87(7)
C18 O2 C19 120.86(11)
C18 N1 C1 122.80(11)
C18 N1 C8 128.59(11)
C1 N1 C8 107.77(10)
C14 N2 S1 106.34(10)
C13 N3 S1 106.52(11)
C2 C1 C6 122.12(12)
C2 C1 N1 130.29(12)
C6 C1 N1 107.55(11)
C3 C2 C1 117.33(13)
C3 C2 H2 121.3
C1 C2 H2 121.3
C2 C3 C4 121.50(13)
C2 C3 H3 119.2
C4 C3 H3 119.2
C5 C4 C3 121.02(13)
C5 C4 H4 119.5
C3 C4 H4 119.5
C4 C5 C6 118.96(13)
C4 C5 H5 120.5
C6 C5 H5 120.5
C5 C6 C1 119.04(12)
C5 C6 C7 133.16(13)
C1 C6 C7 107.79(11)
C8 C7 C6 107.24(11)
C8 C7 C15 126.20(12)
C6 C7 C15 126.33(12)
C7 C8 N1 109.57(11)
C7 C8 C9 126.48(12)
N1 C8 C9 123.71(11)
C10 C9 C14 116.83(13)
C10 C9 C8 121.92(13)
C14 C9 C8 121.10(12)
C9 C10 C11 122.26(15)
C9 C10 H10 118.9
C11 C10 H10 118.9
C12 C11 C10 121.97(15)
C12 C11 H11 119.0
C10 C11 H11 119.0
C11 C12 C13 118.01(15)
C11 C12 H12 121.0
C13 C12 H12 121.0
N3 C13 C12 127.11(15)
N3 C13 C14 112.77(15)
C12 C13 C14 120.12(15)
N2 C14 C9 125.73(12)
N2 C14 C13 113.49(13)
C9 C14 C13 120.77(13)
C7 C15 C17 111.61(13)
C7 C15 C16 110.69(12)
C17 C15 C16 111.80(13)
C7 C15 H15 107.5
C17 C15 H15 107.5
C16 C15 H15 107.5
C15 C16 H16A 109.5
C15 C16 H16B 109.5
H16A C16 H16B 109.5
C15 C16 H16C 109.5
H16A C16 H16C 109.5
H16B C16 H16C 109.5
C15 C17 H17A 109.5
C15 C17 H17B 109.5
H17A C17 H17B 109.5
C15 C17 H17C 109.5
H17A C17 H17C 109.5
H17B C17 H17C 109.5
O1 C18 O2 126.97(12)
O1 C18 N1 122.57(12)
O2 C18 N1 110.44(11)
O2 C19 C20 109.95(13)
O2 C19 C22 110.28(12)
C20 C19 C22 112.18(15)
O2 C19 C21 101.38(12)
C20 C19 C21 112.16(16)
C22 C19 C21 110.39(15)
C19 C20 H20A 109.5
C19 C20 H20B 109.5
H20A C20 H20B 109.5
C19 C20 H20C 109.5
H20A C20 H20C 109.5
H20B C20 H20C 109.5
C19 C21 H21A 109.5
C19 C21 H21B 109.5
H21A C21 H21B 109.5
C19 C21 H21C 109.5
H21A C21 H21C 109.5
H21B C21 H21C 109.5
C19 C22 H22A 109.5
C19 C22 H22B 109.5
H22A C22 H22B 109.5
C19 C22 H22C 109.5
H22A C22 H22C 109.5
H22B C22 H22C 109.5

loop_
_geom_bond_atom_site_label_1
_geom_bond_atom_site_label_2
_geom_bond_distance
S1 N3 1.6143(17)
S1 N2 1.6164(13)
O1 C18 1.2026(16)
O2 C18 1.3260(16)
O2 C19 1.4884(16)
N1 C18 1.4006(16)
N1 C1 1.4053(16)
N1 C8 1.4182(16)
N2 C14 1.3446(19)
N3 C13 1.352(2)
C1 C2 1.3943(18)
C1 C6 1.4042(18)
C2 C3 1.385(2)
C2 H2 0.9400
C3 C4 1.391(2)
C3 H3 0.9400
C4 C5 1.381(2)
C4 H4 0.9400
C5 C6 1.4021(18)
C5 H5 0.9400
C6 C7 1.4469(18)
C7 C8 1.3615(18)
C7 C15 1.5063(18)
C8 C9 1.4732(18)
C9 C10 1.3704(19)
C9 C14 1.4263(19)
C10 C11 1.423(2)
C10 H10 0.9400
C11 C12 1.357(3)
C11 H11 0.9400
C12 C13 1.419(2)
C12 H12 0.9400
C13 C14 1.4313(19)
C15 C17 1.526(2)
C15 C16 1.532(2)
C15 H15 0.9900
C16 H16A 0.9700
C16 H16B 0.9700
C16 H16C 0.9700
C17 H17A 0.9700
C17 H17B 0.9700
C17 H17C 0.9700
C19 C20 1.510(3)
C19 C22 1.511(2)
C19 C21 1.516(2)
C20 H20A 0.9700
C20 H20B 0.9700
C20 H20C 0.9700
C21 H21A 0.9700
C21 H21B 0.9700
C21 H21C 0.9700
C22 H22A 0.9700
C22 H22B 0.9700
C22 H22C 0.9700

loop_
_geom_torsion_atom_site_label_1
_geom_torsion_atom_site_label_2
_geom_torsion_atom_site_label_3
_geom_torsion_atom_site_label_4
_geom_torsion
N3 S1 N2 C14 -0.08(11)
N2 S1 N3 C13 0.67(13)
C18 N1 C1 C2 8.8(2)
C8 N1 C1 C2 179.10(14)
C18 N1 C1 C6 -168.92(12)
C8 N1 C1 C6 1.43(14)
C6 C1 C2 C3 1.7(2)
N1 C1 C2 C3 -175.69(13)
C1 C2 C3 C4 -0.2(2)
C2 C3 C4 C5 -1.2(2)
C3 C4 C5 C6 1.2(2)
C4 C5 C6 C1 0.2(2)
C4 C5 C6 C7 178.74(15)
C2 C1 C6 C5 -1.7(2)
N1 C1 C6 C5 176.19(12)
C2 C1 C6 C7 179.42(13)
N1 C1 C6 C7 -2.67(15)
C5 C6 C7 C8 -175.68(15)
C1 C6 C7 C8 2.95(15)
C5 C6 C7 C15 9.5(2)
C1 C6 C7 C15 -171.84(13)
C6 C7 C8 N1 -2.08(15)
C15 C7 C8 N1 172.72(13)
C6 C7 C8 C9 -176.53(12)
C15 C7 C8 C9 -1.7(2)
C18 N1 C8 C7 170.05(12)
C1 N1 C8 C7 0.45(15)
C18 N1 C8 C9 -15.3(2)
C1 N1 C8 C9 175.09(12)
C7 C8 C9 C10 -58.4(2)
N1 C8 C9 C10 127.86(15)
C7 C8 C9 C14 117.10(15)
N1 C8 C9 C14 -56.62(18)
C14 C9 C10 C11 0.8(2)
C8 C9 C10 C11 176.54(14)
C9 C10 C11 C12 0.5(3)
C10 C11 C12 C13 -0.9(3)
S1 N3 C13 C12 178.39(15)
S1 N3 C13 C14 -1.05(17)
C11 C12 C13 N3 -179.48(18)
C11 C12 C13 C14 -0.1(3)
S1 N2 C14 C9 179.67(11)
S1 N2 C14 C13 -0.53(15)
C10 C9 C14 N2 178.05(13)
C8 C9 C14 N2 2.3(2)
C10 C9 C14 C13 -1.74(19)
C8 C9 C14 C13 -177.48(12)
N3 C13 C14 N2 1.08(19)
C12 C13 C14 N2 -178.40(14)
N3 C13 C14 C9 -179.11(13)
C12 C13 C14 C9 1.4(2)
C8 C7 C15 C17 119.32(17)
C6 C7 C15 C17 -66.84(19)
C8 C7 C15 C16 -115.47(16)
C6 C7 C15 C16 58.36(18)
C19 O2 C18 O1 -6.8(2)
C19 O2 C18 N1 174.63(11)
C1 N1 C18 O1 -23.9(2)
C8 N1 C18 O1 167.88(13)
C1 N1 C18 O2 154.75(12)
C8 N1 C18 O2 -13.46(19)
C18 O2 C19 C20 -61.63(18)
C18 O2 C19 C22 62.59(18)
C18 O2 C19 C21 179.54(14)
